data_4104009
loop_
_publ_author_name
'K. C. Nicolaou'
'Arkady Krasovskiy'
'Utpal Majumder'
'Vincent \'E. Tr\'epanier'
'David Y.-K. Chen'

_publ_contact_author_email arkady@scripps.edu
_publ_contact_author_name 'Arkady Krasovskiy'
_publ_section_title
;
 New Synthetic Technologies for the Construction of Heterocycles and
 Tryptamines
;
_journal_name_full 'Journal of the American Chemical Society'
_journal_page_first 3690
_journal_page_last 3699
_journal_paper_doi 10.1021/ja808692j
_journal_volume 131
_journal_year 2009
_chemical_formula_moiety 'C15 H20 N2 O2'
_chemical_formula_sum 'C15 H20 N2 O2'
_chemical_formula_weight 260.33
_chemical_melting_point 398.15
_chemical_name_systematic 'tert-butyl 4-(2-aminophenyl)-2,3-dihydro-1H-pyrrole-1-carboxylate'
_space_group_IT_number 14
_symmetry_cell_setting monoclinic
_symmetry_Int_Tables_number 14
_symmetry_space_group_name_Hall '-P 2yab'
_symmetry_space_group_name_H-M 'P 1 21/a 1'
_atom_sites_solution_hydrogens geom
_atom_sites_solution_primary direct
_atom_sites_solution_secondary difmap
_audit_creation_method SHELXL-97
_cell_angle_alpha 90.00
_cell_angle_beta 97.237(14)
_cell_angle_gamma 90.00
_cell_formula_units_Z 4
_cell_length_a 9.331(2)
_cell_length_b 16.104(3)
_cell_length_c 10.041(2)
_cell_measurement_temperature 293(2)
_cell_volume 1496.8(5)
_computing_structure_refinement 'SHELXL-97 (Sheldrick, 1997)'
_computing_structure_solution 'SHELXS-97 (Sheldrick, 1990)'
_diffrn_ambient_temperature 293(2)
_diffrn_measured_fraction_theta_full 0.984
_diffrn_measured_fraction_theta_max 0.984
_diffrn_radiation_monochromator 'Rigaku RAXIS-SPIDER'
_diffrn_radiation_probe x-ray
_diffrn_radiation_type MoK\a
_diffrn_radiation_wavelength 0.71070
_diffrn_reflns_av_R_equivalents 0.1103
_diffrn_reflns_av_sigmaI/netI 0.0279
_diffrn_reflns_limit_h_max 10
_diffrn_reflns_limit_h_min -10
_diffrn_reflns_limit_k_max 17
_diffrn_reflns_limit_k_min -17
_diffrn_reflns_limit_l_max 10
_diffrn_reflns_limit_l_min -10
_diffrn_reflns_number 39662
_diffrn_reflns_theta_full 22.50
_diffrn_reflns_theta_max 22.50
_diffrn_reflns_theta_min 2.53
_diffrn_source 'rotating anode'
_diffrn_source_type 'Rigaku MicroMax-007HF'
_exptl_absorpt_coefficient_mu 0.077
_exptl_absorpt_correction_T_max 0.9847
_exptl_absorpt_correction_T_min 0.9847
_exptl_crystal_colour colorless
_exptl_crystal_density_diffrn 1.155
_exptl_crystal_density_method 'not measured'
_exptl_crystal_description chip
_exptl_crystal_F_000 560
_exptl_crystal_size_max 0.20
_exptl_crystal_size_mid 0.20
_exptl_crystal_size_min 0.20
_refine_diff_density_max 0.222
_refine_diff_density_min -0.327
_refine_diff_density_rms 0.043
_refine_ls_extinction_coef 0.014(5)
_refine_ls_extinction_expression Fc^*^=kFc[1+0.001xFc^2^\l^3^/sin(2\q)]^-1/4^
_refine_ls_extinction_method SHELXL
_refine_ls_goodness_of_fit_ref 1.091
_refine_ls_hydrogen_treatment mixed
_refine_ls_matrix_type full
_refine_ls_number_parameters 201
_refine_ls_number_reflns 1923
_refine_ls_number_restraints 0
_refine_ls_restrained_S_all 1.091
_refine_ls_R_factor_all 0.1013
_refine_ls_R_factor_gt 0.0969
_refine_ls_shift/su_max 4.379
_refine_ls_shift/su_mean 0.270
_refine_ls_structure_factor_coef Fsqd
_refine_ls_weighting_details 'calc w=1/[\s^2^(Fo^2^)+(0.1297P)^2^+0.2670P] where P=(Fo^2^+2Fc^2^)/3'
_refine_ls_weighting_scheme calc
_refine_ls_wR_factor_gt 0.2064
_refine_ls_wR_factor_ref 0.2114
_reflns_number_gt 1771
_reflns_number_total 1923
_reflns_threshold_expression >2sigma(I)
_cod_data_source_file ja808692j_si_005.cif
_cod_data_source_block shelxl
_cod_original_sg_symbol_H-M 'P 21/a'
_cod_database_code 4104009

loop_
_symmetry_equiv_pos_as_xyz
'x, y, z'
'-x+1/2, y+1/2, -z'
'-x, -y, -z'
'x-1/2, -y-1/2, z'

loop_
_atom_site_label
_atom_site_type_symbol
_atom_site_fract_x
_atom_site_fract_y
_atom_site_fract_z
_atom_site_U_iso_or_equiv
_atom_site_adp_type
_atom_site_occupancy
_atom_site_symmetry_multiplicity
_atom_site_calc_flag
_atom_site_refinement_flags
O1 O 0.4800(2) 0.91832(13) 0.7711(2) 0.0850(12) Uani 1.00(2) 1 d .
O2 O 0.3047(2) 0.88248(15) 0.8983(2) 0.0869(12) Uani 1.00(2) 1 d .
N1 N 0.2688(3) 0.97963(16) 0.7355(2) 0.0768(14) Uani 1.00(2) 1 d .
N2 N -0.0949(5) 1.0809(2) 0.8992(5) 0.0863(18) Uani 0.97(3) 1 d P
C1 C 0.7163(4) 0.8797(3) 0.7578(6) 0.123(3) Uani 1.00(3) 1 d .
H1 H 0.7103 0.9356 0.7242 0.148 Uiso 1 1 calc R
H2 H 0.7103 0.8415 0.6839 0.148 Uiso 1 1 calc R
H3 H 0.8066 0.8722 0.8139 0.148 Uiso 1 1 calc R
C2 C 0.5440(5) 0.7743(2) 0.8235(5) 0.118(2) Uani 1.00(3) 1 d .
H4 H 0.4809 0.7680 0.7409 0.142 Uiso 1 1 calc R
H5 H 0.4933 0.7592 0.8974 0.142 Uiso 1 1 calc R
H6 H 0.6267 0.7389 0.8224 0.142 Uiso 1 1 calc R
C3 C 0.6305(5) 0.8914(4) 0.9802(5) 0.131(3) Uani 1.00(3) 1 d .
H7 H 0.6603 0.8443 1.0356 0.157 Uiso 1 1 calc R
H8 H 0.5476 0.9166 1.0112 0.157 Uiso 1 1 calc R
H9 H 0.7078 0.9310 0.9852 0.157 Uiso 1 1 calc R
C4 C 0.5929(3) 0.8638(2) 0.8389(3) 0.0821(17) Uani 1.00(2) 1 d .
C5 C 0.3489(3) 0.92321(18) 0.8099(3) 0.0710(16) Uani 1.00(2) 1 d .
C6 C 0.3176(4) 1.0330(2) 0.6303(4) 0.0920(18) Uani 1.00(3) 1 d .
H11 H 0.3511 0.9998 0.5597 0.110 Uiso 1 1 calc R
H12 H 0.3947 1.0698 0.6676 0.110 Uiso 1 1 calc R
C7 C 0.1835(4) 1.0814(2) 0.5780(4) 0.0953(19) Uani 1.00(3) 1 d .
H13 H 0.1460 1.0631 0.4883 0.114 Uiso 1 1 calc R
H14 H 0.2048 1.1403 0.5752 0.114 Uiso 1 1 calc R
C8 C 0.0755(3) 1.06444(18) 0.6750(3) 0.0736(15) Uani 1.00(2) 1 d .
C9 C 0.1305(3) 1.00397(18) 0.7580(3) 0.0704(15) Uani 1.00(3) 1 d .
H10 H 0.0814 0.9806 0.8239 0.085 Uiso 1 1 calc R
C10 C -0.0643(3) 1.10523(17) 0.6657(3) 0.0742(16) Uani 1.00(3) 1 d .
C11 C -0.1230(4) 1.1402(2) 0.5431(4) 0.0909(19) Uani 1.00(3) 1 d .
H15 H -0.0703 1.1377 0.4706 0.109 Uiso 1 1 calc R
C12 C -0.2559(5) 1.1778(2) 0.5267(5) 0.108(3) Uani 1.00(3) 1 d .
H16 H -0.2921 1.2001 0.4438 0.130 Uiso 1 1 calc R
C13 C -0.3357(4) 1.1828(2) 0.6329(5) 0.105(2) Uani 1.00(3) 1 d .
H17 H -0.4271 1.2068 0.6214 0.126 Uiso 1 1 calc R
C14 C -0.2792(4) 1.1518(2) 0.7557(4) 0.096(2) Uani 1.00(3) 1 d .
H18 H -0.3320 1.1567 0.8280 0.115 Uiso 1 1 calc R
C15 C -0.1456(3) 1.11367(19) 0.7745(3) 0.0782(17) Uani 1.00(2) 1 d .
H19 H -0.133(5) 1.090(2) 0.943(4) 0.068(15) Uiso 1 1 d .
H20 H -0.013(6) 1.093(2) 0.922(4) 0.089(15) Uiso 1 1 d .

loop_
_atom_site_aniso_label
_atom_site_aniso_U_11
_atom_site_aniso_U_22
_atom_site_aniso_U_33
_atom_site_aniso_U_23
_atom_site_aniso_U_13
_atom_site_aniso_U_12
O1 0.0716(17) 0.0803(16) 0.1075(19) 0.0057(11) 0.0283(12) 0.0063(10)
O2 0.0730(16) 0.0921(18) 0.0990(19) 0.0159(13) 0.0236(12) 0.0102(11)
N1 0.075(2) 0.0733(19) 0.085(2) 0.0053(12) 0.0223(13) 0.0033(12)
N2 0.075(3) 0.106(3) 0.082(3) 0.0154(17) 0.026(2) 0.0197(19)
C1 0.080(3) 0.125(4) 0.174(5) 0.017(3) 0.052(3) 0.021(2)
C2 0.104(3) 0.082(3) 0.168(5) -0.002(2) 0.014(3) 0.014(2)
C3 0.082(3) 0.191(6) 0.117(4) -0.032(3) -0.004(2) 0.014(3)
C4 0.069(2) 0.081(2) 0.097(3) -0.0084(16) 0.0155(16) 0.0063(15)
C5 0.067(2) 0.070(2) 0.079(2) -0.0060(16) 0.0197(15) -0.0043(15)
C6 0.097(3) 0.077(2) 0.109(3) 0.0117(18) 0.041(2) -0.0010(17)
C7 0.111(3) 0.079(3) 0.102(3) 0.0170(17) 0.041(2) 0.0077(19)
C8 0.085(2) 0.064(2) 0.073(2) -0.0034(14) 0.0132(15) -0.0028(15)
C9 0.066(2) 0.072(2) 0.074(2) 0.0025(14) 0.0117(14) -0.0006(14)
C10 0.081(3) 0.058(2) 0.082(2) 0.0004(13) 0.0036(16) -0.0026(14)
C11 0.113(3) 0.071(2) 0.085(3) 0.0042(16) -0.0022(19) 0.0037(19)
C12 0.125(4) 0.074(3) 0.115(4) 0.012(2) -0.022(3) 0.009(2)
C13 0.087(3) 0.083(3) 0.141(5) 0.023(2) -0.002(3) 0.0065(19)
C14 0.075(3) 0.083(3) 0.129(4) 0.026(2) 0.018(2) 0.0119(17)
C15 0.071(2) 0.071(2) 0.093(3) 0.0117(15) 0.0091(17) 0.0012(14)

loop_
_atom_type_symbol
_atom_type_description
_atom_type_scat_dispersion_real
_atom_type_scat_dispersion_imag
_atom_type_scat_source
C C 0.0033 0.0016 'International Tables Vol C Tables 4.2.6.8 and 6.1.1.4'
H H 0.0000 0.0000 'International Tables Vol C Tables 4.2.6.8 and 6.1.1.4'
N N 0.0061 0.0033 'International Tables Vol C Tables 4.2.6.8 and 6.1.1.4'
O O 0.0106 0.0060 'International Tables Vol C Tables 4.2.6.8 and 6.1.1.4'

loop_
_geom_angle_atom_site_label_1
_geom_angle_atom_site_label_2
_geom_angle_atom_site_label_3
_geom_angle
C5 O1 C4 122.0(3)
C5 N1 C9 124.2(3)
C5 N1 C6 126.3(3)
C9 N1 C6 109.1(3)
O1 C4 C3 109.5(3)
O1 C4 C1 101.4(3)
C3 C4 C1 111.0(3)
O1 C4 C2 109.4(3)
C3 C4 C2 114.5(4)
C1 C4 C2 110.3(3)
O2 C5 O1 126.2(3)
O2 C5 N1 123.7(3)
O1 C5 N1 110.1(3)
N1 C6 C7 103.5(3)
C6 C7 C8 105.8(3)
C9 C8 C10 129.7(3)
C9 C8 C7 107.3(3)
C10 C8 C7 122.8(3)
C8 C9 N1 113.1(3)
C11 C10 C15 116.9(3)
C11 C10 C8 119.2(3)
C15 C10 C8 124.0(3)
C12 C11 C10 122.1(4)
C11 C12 C13 120.1(4)
C14 C13 C12 119.4(4)
C13 C14 C15 121.5(4)
C14 C15 N2 119.5(3)
C14 C15 C10 120.0(3)
N2 C15 C10 120.4(3)

loop_
_geom_bond_atom_site_label_1
_geom_bond_atom_site_label_2
_geom_bond_distance
O1 C5 1.332(4)
O1 C4 1.471(4)
O2 C5 1.217(4)
N1 C5 1.342(4)
N1 C9 1.394(4)
N1 C6 1.477(4)
N2 C15 1.387(5)
C1 C4 1.514(5)
C2 C4 1.514(5)
C3 C4 1.486(6)
C6 C7 1.512(5)
C7 C8 1.512(5)
C8 C9 1.341(4)
C8 C10 1.453(4)
C10 C11 1.400(5)
C10 C15 1.413(5)
C11 C12 1.371(6)
C12 C13 1.378(6)
C13 C14 1.373(6)
C14 C15 1.381(5)
